data_9000699
loop_
_publ_author_name
'Menchetti, S.'
'Sabelli, C.'

_publ_section_title
;
 The crystal structure of baratovite
;
_journal_name_full 'American Mineralogist'
_journal_page_first 383
_journal_page_last 389
_journal_volume 64
_journal_year 1979
_chemical_formula_sum 'Ca7 F2 K Li3 O36 Si12 Ti1.74 Zr0.26'
_chemical_name_mineral Baratovite
_space_group_IT_number 15
_symmetry_space_group_name_Hall '-C 2yc'
_symmetry_space_group_name_H-M 'C 1 2/c 1'
_cell_angle_alpha 90
_cell_angle_beta 112.50
_cell_angle_gamma 90
_cell_length_a 16.941
_cell_length_b 9.746
_cell_length_c 20.907
_cell_formula_units_Z 4
_cell_volume 3189.132
_database_code_amcsd 0000712
_exptl_crystal_density_diffrn 2.913
_cod_original_formula_sum '(Ti1.74 Zr.26) Ca7 K Si12 Li3 O36 F2'
_cod_database_code 9000699

loop_
_space_group_symop_operation_xyz
x,y,z
1/2+x,1/2+y,z
x,-y,1/2+z
1/2+x,1/2-y,1/2+z
-x,y,1/2-z
1/2-x,1/2+y,1/2-z
-x,-y,-z
1/2-x,1/2-y,-z

loop_
_atom_site_label
_atom_site_fract_x
_atom_site_fract_y
_atom_site_fract_z
_atom_site_occupancy
_atom_site_U_iso_or_equiv
Ti 0.33460 0.07052 0.25190 0.87000 0.00456
Zr 0.33460 0.07052 0.25190 0.13000 0.00456
Ca1 0.22017 -0.07256 0.51329 1.00000 0.00785
Ca2 0.14518 0.28319 0.50695 1.00000 0.00811
Ca3 0.07260 0.63830 0.50006 1.00000 0.00735
Ca4 0.00000 0.00000 0.50000 1.00000 0.00760
K 0.00000 0.07116 0.25000 1.00000 0.03192
Si1 0.61404 0.26552 0.36061 1.00000 0.00583
Si2 0.43105 0.32388 0.36004 1.00000 0.00583
Si3 0.36923 0.63544 0.35952 1.00000 0.00595
Si4 0.49150 0.87983 0.36058 1.00000 0.00583
Si5 0.67409 0.81512 0.35930 1.00000 0.00583
Si6 0.73852 0.50777 0.36230 1.00000 0.00583
Li1 0.50000 0.08430 0.25000 1.00000 0.01140
Li2 0.24650 0.32810 0.24880 1.00000 0.01267
O1 0.65859 0.40248 0.34516 1.00000 0.01330
O2 0.65949 0.22375 0.44124 1.00000 0.00988
O3 0.61253 0.14422 0.30831 1.00000 0.01051
O4 0.51498 0.30992 0.34054 1.00000 0.01191
O5 0.35284 0.24005 0.30572 1.00000 0.01026
O6 0.45297 0.28340 0.43964 1.00000 0.01153
O7 0.41045 0.48836 0.35154 1.00000 0.01558
O8 0.27384 0.65317 0.30411 1.00000 0.01127
O9 0.37909 0.65109 0.43871 1.00000 0.01165
O10 0.42732 0.74862 0.34060 1.00000 0.01203
O11 0.52081 0.92000 0.44137 1.00000 0.01013
O12 0.44899 0.00464 0.30851 1.00000 0.00950
O13 0.57291 0.82063 0.34558 1.00000 0.01355
O14 0.72900 0.85295 0.43888 1.00000 0.01127
O15 0.69539 0.90634 0.30421 1.00000 0.01026
O16 0.69225 0.65698 0.34453 1.00000 0.01305
O17 0.78585 0.47590 0.31054 1.00000 0.01001
O18 0.80087 0.49875 0.44299 1.00000 0.01102
F 0.10199 0.06911 0.45949 1.00000 0.01444

loop_
_cod_related_entry_id
_cod_related_entry_database
_cod_related_entry_code
1 AMCSD 0000712
